data_7103585
loop_
_publ_author_name
'Xiang, Dexuan'
'Huang, Peng'
'Wang, Kewei'
'Zhou, Guangyuan'
'Liang, Yongjiu'
'Dong, Dewen'

_publ_section_title
;
 Efficient and divergent synthesis of cyclophosphamide analogues from
 2-arylamino-3-acetyl-5,6-dihydro-4H-pyrans.
;
_journal_issue 46
_journal_name_full 'Chemical communications (Cambridge, England)'
_journal_page_first 6236
_journal_page_last 6238
_journal_paper_doi 10.1039/b815416c
_journal_year 2008
_chemical_formula_sum 'C13 H14 Cl2 N O3 P'
_chemical_formula_weight 334.12
_chemical_name_systematic
;
?
;
_space_group_IT_number 14
_symmetry_cell_setting monoclinic
_symmetry_space_group_name_Hall '-P 2yn'
_symmetry_space_group_name_H-M 'P 1 21/n 1'
_atom_sites_solution_hydrogens geom
_atom_sites_solution_primary direct
_atom_sites_solution_secondary difmap
_audit_creation_method SHELXL-97
_cell_angle_alpha 90.00
_cell_angle_beta 104.543(5)
_cell_angle_gamma 90.00
_cell_formula_units_Z 4
_cell_length_a 9.560(3)
_cell_length_b 10.346(3)
_cell_length_c 15.722(5)
_cell_measurement_reflns_used 8234
_cell_measurement_temperature 150(2)
_cell_measurement_theta_max 26.09
_cell_measurement_theta_min 2.27
_cell_volume 1505.2(8)
_computing_cell_refinement 'RAPID AUTO'
_computing_data_collection 'RAPID AUTO'
_computing_data_reduction 'RAPID AUTO'
_computing_structure_refinement 'SHELXL-97 (Sheldrick, 1997)'
_computing_structure_solution 'SHELXS-97 (Sheldrick, 1990)'
_diffrn_ambient_temperature 150(2)
_diffrn_detector_area_resol_mean 0.01
_diffrn_measured_fraction_theta_full 0.995
_diffrn_measured_fraction_theta_max 0.995
_diffrn_measurement_device_type 'Rigaku R-AXIS RAPID IP'
_diffrn_measurement_method Oscillation
_diffrn_radiation_monochromator graphite
_diffrn_radiation_source 'fine-focus sealed tube'
_diffrn_radiation_type MoK\a
_diffrn_radiation_wavelength 0.71073
_diffrn_reflns_av_R_equivalents 0.0255
_diffrn_reflns_av_sigmaI/netI 0.0302
_diffrn_reflns_limit_h_max 11
_diffrn_reflns_limit_h_min -10
_diffrn_reflns_limit_k_max 12
_diffrn_reflns_limit_k_min -9
_diffrn_reflns_limit_l_max 17
_diffrn_reflns_limit_l_min -19
_diffrn_reflns_number 8234
_diffrn_reflns_theta_full 26.09
_diffrn_reflns_theta_max 26.09
_diffrn_reflns_theta_min 2.27
_diffrn_standards_decay_% 0
_diffrn_standards_interval_count 0
_diffrn_standards_interval_time 0
_diffrn_standards_number 0
_exptl_absorpt_coefficient_mu 0.542
_exptl_absorpt_correction_T_max 0.912
_exptl_absorpt_correction_T_min 0.883
_exptl_absorpt_correction_type multi-scan
_exptl_absorpt_process_details 'ABSCOR by T.Higashi 8 March, 1995'
_exptl_crystal_colour colourless
_exptl_crystal_density_diffrn 1.474
_exptl_crystal_density_method 'not measured'
_exptl_crystal_description block
_exptl_crystal_F_000 688
_exptl_crystal_size_max 0.23
_exptl_crystal_size_mid 0.20
_exptl_crystal_size_min 0.17
_refine_diff_density_max 0.451
_refine_diff_density_min -0.239
_refine_diff_density_rms 0.060
_refine_ls_extinction_method none
_refine_ls_goodness_of_fit_ref 1.084
_refine_ls_hydrogen_treatment constr
_refine_ls_matrix_type full
_refine_ls_number_parameters 181
_refine_ls_number_reflns 2975
_refine_ls_number_restraints 0
_refine_ls_restrained_S_all 1.084
_refine_ls_R_factor_all 0.0738
_refine_ls_R_factor_gt 0.0520
_refine_ls_shift/su_max 0.000
_refine_ls_shift/su_mean 0.000
_refine_ls_structure_factor_coef Fsqd
_refine_ls_weighting_details 'calc w=1/[\s^2^(Fo^2^)+(0.1000P)^2^+0.0000P] where P=(Fo^2^+2Fc^2^)/3'
_refine_ls_weighting_scheme calc
_refine_ls_wR_factor_gt 0.1501
_refine_ls_wR_factor_ref 0.1679
_reflns_number_gt 2179
_reflns_number_total 2975
_reflns_threshold_expression >2sigma(I)
_cod_data_source_file b815416c.txt
_cod_data_source_block xiang3
_cod_original_sg_symbol_H-M P21/n
_cod_database_code 7103585

loop_
_symmetry_equiv_pos_as_xyz
'x, y, z'
'-x+1/2, y+1/2, -z+1/2'
'-x, -y, -z'
'x-1/2, -y-1/2, z-1/2'

loop_
_atom_site_label
_atom_site_type_symbol
_atom_site_fract_x
_atom_site_fract_y
_atom_site_fract_z
_atom_site_U_iso_or_equiv
_atom_site_adp_type
_atom_site_occupancy
_atom_site_symmetry_multiplicity
_atom_site_calc_flag
_atom_site_refinement_flags
_atom_site_disorder_assembly
_atom_site_disorder_group
P1 P 0.00051(8) 0.68019(7) 0.11502(5) 0.0483(3) Uani 1 1 d . . .
Cl1 Cl -0.16715(10) 0.55945(9) 0.09638(6) 0.0737(3) Uani 1 1 d . . .
Cl2 Cl -0.47852(15) 1.20753(11) -0.12145(8) 0.1082(5) Uani 1 1 d . . .
N1 N -0.0564(3) 0.8206(2) 0.14417(14) 0.0452(6) Uani 1 1 d . . .
O1 O 0.0170(2) 0.70696(19) 0.01939(13) 0.0559(6) Uani 1 1 d . . .
O2 O -0.1781(2) 1.0088(2) 0.10910(13) 0.0615(6) Uani 1 1 d . . .
O3 O 0.1290(2) 0.6259(2) 0.17400(14) 0.0658(7) Uani 1 1 d . . .
C1 C -0.1481(3) 0.7835(3) 0.2745(2) 0.0554(8) Uani 1 1 d . . .
H1A H -0.2236 0.7350 0.2405 0.066 Uiso 1 1 calc R . .
C2 C -0.1344(4) 0.7992(3) 0.3647(2) 0.0616(9) Uani 1 1 d . . .
H2A H -0.1994 0.7592 0.3914 0.074 Uiso 1 1 calc R . .
C3 C -0.0245(4) 0.8739(3) 0.4133(2) 0.0623(9) Uani 1 1 d . . .
H3A H -0.0150 0.8844 0.4732 0.075 Uiso 1 1 calc R . .
C4 C 0.0720(4) 0.9335(3) 0.3740(2) 0.0607(9) Uani 1 1 d . . .
H4A H 0.1447 0.9856 0.4073 0.073 Uiso 1 1 calc R . .
C5 C 0.0611(3) 0.9162(3) 0.28612(19) 0.0526(7) Uani 1 1 d . . .
H5A H 0.1274 0.9551 0.2599 0.063 Uiso 1 1 calc R . .
C6 C -0.0483(3) 0.8410(3) 0.23695(17) 0.0435(7) Uani 1 1 d . . .
C7 C -0.1301(3) 0.9133(3) 0.08249(18) 0.0460(7) Uani 1 1 d . . .
C8 C -0.1414(3) 0.8883(3) -0.01127(17) 0.0459(7) Uani 1 1 d . . .
C9 C -0.2310(3) 0.9868(3) -0.07406(19) 0.0510(7) Uani 1 1 d . . .
H9A H -0.2166 1.0718 -0.0472 0.061 Uiso 1 1 calc R . .
H9B H -0.1979 0.9897 -0.1275 0.061 Uiso 1 1 calc R . .
C10 C -0.3894(3) 0.9549(3) -0.0969(2) 0.0600(8) Uani 1 1 d . . .
H10A H -0.4226 0.9546 -0.0435 0.072 Uiso 1 1 calc R . .
H10B H -0.4029 0.8685 -0.1216 0.072 Uiso 1 1 calc R . .
C11 C -0.4814(4) 1.0482(3) -0.1616(2) 0.0636(9) Uani 1 1 d . . .
H11A H -0.5804 1.0174 -0.1769 0.076 Uiso 1 1 calc R . .
H11B H -0.4477 1.0490 -0.2149 0.076 Uiso 1 1 calc R . .
C12 C -0.0754(3) 0.7906(3) -0.04005(18) 0.0477(7) Uani 1 1 d . . .
C13 C -0.0765(4) 0.7547(4) -0.1312(2) 0.0620(9) Uani 1 1 d . . .
H13A H -0.1394 0.8121 -0.1714 0.093 Uiso 1 1 calc R . .
H13B H -0.1105 0.6675 -0.1424 0.093 Uiso 1 1 calc R . .
H13C H 0.0196 0.7612 -0.1391 0.093 Uiso 1 1 calc R . .

loop_
_atom_site_aniso_label
_atom_site_aniso_U_11
_atom_site_aniso_U_22
_atom_site_aniso_U_33
_atom_site_aniso_U_23
_atom_site_aniso_U_13
_atom_site_aniso_U_12
P1 0.0530(5) 0.0418(5) 0.0452(5) 0.0021(3) 0.0033(3) 0.0067(3)
Cl1 0.0799(6) 0.0533(5) 0.0812(7) -0.0045(4) 0.0079(5) -0.0164(4)
Cl2 0.1142(9) 0.0659(7) 0.1145(10) -0.0239(6) -0.0275(7) 0.0312(6)
N1 0.0513(14) 0.0401(13) 0.0398(13) 0.0021(10) 0.0031(10) 0.0062(10)
O1 0.0646(13) 0.0524(13) 0.0491(12) 0.0015(9) 0.0114(10) 0.0134(10)
O2 0.0770(15) 0.0509(13) 0.0517(13) 0.0014(10) 0.0068(11) 0.0188(11)
O3 0.0625(14) 0.0678(15) 0.0564(13) 0.0025(11) -0.0051(10) 0.0222(11)
C1 0.0441(17) 0.0586(19) 0.062(2) 0.0004(15) 0.0107(14) 0.0060(14)
C2 0.062(2) 0.065(2) 0.067(2) 0.0043(16) 0.0335(17) 0.0115(16)
C3 0.085(2) 0.055(2) 0.0477(18) -0.0011(15) 0.0192(17) 0.0150(18)
C4 0.077(2) 0.0538(19) 0.0483(18) -0.0046(14) 0.0099(16) -0.0028(16)
C5 0.0601(18) 0.0492(17) 0.0470(16) 0.0029(13) 0.0109(13) -0.0064(14)
C6 0.0485(16) 0.0393(15) 0.0399(14) 0.0033(11) 0.0060(12) 0.0079(12)
C7 0.0451(16) 0.0428(16) 0.0465(16) 0.0044(12) 0.0043(12) 0.0017(13)
C8 0.0450(15) 0.0460(16) 0.0424(15) 0.0048(12) 0.0028(12) -0.0028(13)
C9 0.0513(17) 0.0532(18) 0.0458(16) 0.0076(13) 0.0070(13) -0.0019(14)
C10 0.0574(19) 0.056(2) 0.064(2) 0.0046(15) 0.0109(15) -0.0048(15)
C11 0.0579(19) 0.067(2) 0.0577(19) -0.0049(16) -0.0014(15) 0.0090(16)
C12 0.0524(17) 0.0455(16) 0.0414(15) 0.0023(12) 0.0046(13) -0.0040(13)
C13 0.075(2) 0.063(2) 0.0488(19) -0.0026(15) 0.0157(16) 0.0012(17)

loop_
_atom_type_symbol
_atom_type_description
_atom_type_scat_dispersion_real
_atom_type_scat_dispersion_imag
_atom_type_scat_source
C C 0.0033 0.0016 'International Tables Vol C Tables 4.2.6.8 and 6.1.1.4'
H H 0.0000 0.0000 'International Tables Vol C Tables 4.2.6.8 and 6.1.1.4'
N N 0.0061 0.0033 'International Tables Vol C Tables 4.2.6.8 and 6.1.1.4'
O O 0.0106 0.0060 'International Tables Vol C Tables 4.2.6.8 and 6.1.1.4'
Cl Cl 0.1484 0.1585 'International Tables Vol C Tables 4.2.6.8 and 6.1.1.4'
P P 0.1023 0.0942 'International Tables Vol C Tables 4.2.6.8 and 6.1.1.4'

loop_
_geom_angle_atom_site_label_1
_geom_angle_atom_site_label_2
_geom_angle_atom_site_label_3
_geom_angle
_geom_angle_site_symmetry_1
_geom_angle_site_symmetry_3
_geom_angle_publ_flag
O3 P1 O1 113.96(13) . . ?
O3 P1 N1 116.52(13) . . ?
O1 P1 N1 103.20(11) . . ?
O3 P1 Cl1 111.76(11) . . ?
O1 P1 Cl1 103.83(9) . . ?
N1 P1 Cl1 106.39(10) . . ?
C7 N1 C6 118.6(2) . . ?
C7 N1 P1 123.06(19) . . ?
C6 N1 P1 117.76(17) . . ?
C12 O1 P1 123.0(2) . . ?
C6 C1 C2 119.0(3) . . ?
C6 C1 H1A 120.5 . . ?
C2 C1 H1A 120.5 . . ?
C3 C2 C1 119.6(3) . . ?
C3 C2 H2A 120.2 . . ?
C1 C2 H2A 120.2 . . ?
C4 C3 C2 120.5(3) . . ?
C4 C3 H3A 119.8 . . ?
C2 C3 H3A 119.8 . . ?
C3 C4 C5 120.2(3) . . ?
C3 C4 H4A 119.9 . . ?
C5 C4 H4A 119.9 . . ?
C6 C5 C4 119.6(3) . . ?
C6 C5 H5A 120.2 . . ?
C4 C5 H5A 120.2 . . ?
C5 C6 C1 121.0(3) . . ?
C5 C6 N1 119.1(3) . . ?
C1 C6 N1 119.9(3) . . ?
O2 C7 N1 118.9(3) . . ?
O2 C7 C8 123.5(3) . . ?
N1 C7 C8 117.6(3) . . ?
C12 C8 C7 123.5(2) . . ?
C12 C8 C9 121.7(3) . . ?
C7 C8 C9 114.7(3) . . ?
C10 C9 C8 112.2(2) . . ?
C10 C9 H9A 109.2 . . ?
C8 C9 H9A 109.2 . . ?
C10 C9 H9B 109.2 . . ?
C8 C9 H9B 109.2 . . ?
H9A C9 H9B 107.9 . . ?
C9 C10 C11 113.7(3) . . ?
C9 C10 H10A 108.8 . . ?
C11 C10 H10A 108.8 . . ?
C9 C10 H10B 108.8 . . ?
C11 C10 H10B 108.8 . . ?
H10A C10 H10B 107.7 . . ?
C10 C11 Cl2 113.7(2) . . ?
C10 C11 H11A 108.8 . . ?
Cl2 C11 H11A 108.8 . . ?
C10 C11 H11B 108.8 . . ?
Cl2 C11 H11B 108.8 . . ?
H11A C11 H11B 107.7 . . ?
C8 C12 O1 120.9(3) . . ?
C8 C12 C13 129.2(3) . . ?
O1 C12 C13 109.8(3) . . ?
C12 C13 H13A 109.5 . . ?
C12 C13 H13B 109.5 . . ?
H13A C13 H13B 109.5 . . ?
C12 C13 H13C 109.5 . . ?
H13A C13 H13C 109.5 . . ?
H13B C13 H13C 109.5 . . ?

loop_
_geom_bond_atom_site_label_1
_geom_bond_atom_site_label_2
_geom_bond_distance
_geom_bond_site_symmetry_2
_geom_bond_publ_flag
P1 O3 1.453(2) . ?
P1 O1 1.575(2) . ?
P1 N1 1.656(2) . ?
P1 Cl1 1.9949(13) . ?
Cl2 C11 1.763(3) . ?
N1 C7 1.420(3) . ?
N1 C6 1.456(3) . ?
O1 C12 1.410(3) . ?
O2 C7 1.207(4) . ?
C1 C6 1.377(4) . ?
C1 C2 1.399(4) . ?
C1 H1A 0.9300 . ?
C2 C3 1.372(5) . ?
C2 H2A 0.9300 . ?
C3 C4 1.377(5) . ?
C3 H3A 0.9300 . ?
C4 C5 1.372(4) . ?
C4 H4A 0.9300 . ?
C5 C6 1.375(4) . ?
C5 H5A 0.9300 . ?
C7 C8 1.474(4) . ?
C8 C12 1.330(4) . ?
C8 C9 1.524(4) . ?
C9 C10 1.502(4) . ?
C9 H9A 0.9700 . ?
C9 H9B 0.9700 . ?
C10 C11 1.514(4) . ?
C10 H10A 0.9700 . ?
C10 H10B 0.9700 . ?
C11 H11A 0.9700 . ?
C11 H11B 0.9700 . ?
C12 C13 1.478(4) . ?
C13 H13A 0.9600 . ?
C13 H13B 0.9600 . ?
C13 H13C 0.9600 . ?
